data_2104639
loop_
_publ_author_name
'Johnstone, Russell D. L.'
'Lennie, Alistair R.'
'Parsons, Simon'
'Pidcock, Elna'
'Warren, John E.'

_publ_section_title
;
 Comparison of the effects of pressure on three layered hydrates: a
 partially successful attempt to predict a high-pressure phase
 transition
;
_journal_coeditor_code WS5073
_journal_issue 6
_journal_name_full 'Acta Crystallographica Section B'
_journal_page_first 731
_journal_page_last 748
_journal_paper_doi 10.1107/S0108768109039469
_journal_volume 65
_journal_year 2009
_chemical_formula_moiety 'C5 H13 N1 O3'
_chemical_formula_sum 'C5 H13 N O3'
_chemical_formula_weight 135.16
_chemical_name_common 'Betaine monohydrate'
_space_group_IT_number 61
_symmetry_cell_setting orthorhombic
_symmetry_space_group_name_Hall '-P 2ac 2ab'
_symmetry_space_group_name_H-M 'P b c a'
_atom_sites_solution_hydrogens geom
_atom_sites_solution_primary direct
_cell_angle_alpha 90
_cell_angle_beta 90
_cell_angle_gamma 90
_cell_formula_units_Z 8
_cell_length_a 9.4715(4)
_cell_length_b 11.4963(5)
_cell_length_c 13.0802(6)
_cell_measurement_reflns_used 6460
_cell_measurement_temperature 293
_cell_measurement_theta_max 29
_cell_measurement_theta_min 3
_cell_volume 1424.27(11)
_computing_cell_refinement 'SAINT (Siemens ,1995)'
_computing_data_collection 'SMART (Siemens, 1993)'
_computing_data_reduction 'SAINT (Siemens ,1995)'
_computing_molecular_graphics 'CAMERON (Watkin et al., 1996)'
_computing_publication_material 'CRYSTALS (Betteridge et al., 2003)'
_computing_structure_refinement 'CRYSTALS (Betteridge et al., 2003)'
_computing_structure_solution 'SIR92 (Altomare et al., 1994)'
_diffrn_ambient_temperature 293
_diffrn_measured_fraction_theta_full 0.998
_diffrn_measured_fraction_theta_max 0.952
_diffrn_measurement_device 'Bruker SMART'
_diffrn_measurement_device_type Area
_diffrn_measurement_method '\f & \w scans'
_diffrn_radiation_monochromator graphite
_diffrn_radiation_type 'Mo K\a'
_diffrn_radiation_wavelength 0.71073
_diffrn_reflns_av_R_equivalents 0.0468
_diffrn_reflns_limit_h_max 13
_diffrn_reflns_limit_h_min 0
_diffrn_reflns_limit_k_max 15
_diffrn_reflns_limit_k_min 0
_diffrn_reflns_limit_l_max 18
_diffrn_reflns_limit_l_min 0
_diffrn_reflns_number 14918
_diffrn_reflns_reduction_process
;
 Merged with SORTAV
 R.H. Blessing, (1987) Cryst. Rev. 1, 3-58
;
_diffrn_reflns_theta_full 28.149
_diffrn_reflns_theta_max 29.631
_diffrn_reflns_theta_min 3.115
_diffrn_standards_number 0
_exptl_absorpt_coefficient_mu 0.103
_exptl_absorpt_correction_T_max 0.95
_exptl_absorpt_correction_T_min 0.80
_exptl_absorpt_correction_type multi-scan
_exptl_absorpt_process_details 'SADABS (Siemens, 1996)'
_exptl_crystal_colour colourless
_exptl_crystal_density_diffrn 1.261
_exptl_crystal_density_method 'not measured'
_exptl_crystal_description block
_exptl_crystal_F_000 592
_exptl_crystal_size_max 0.85
_exptl_crystal_size_mid 0.55
_exptl_crystal_size_min 0.46
_refine_diff_density_max 0.34
_refine_diff_density_min -0.23
_refine_ls_extinction_coef 0.660(6)
_refine_ls_extinction_method 'Larson (1970), Equation 22'
_refine_ls_goodness_of_fit_ref 1.0783
_refine_ls_hydrogen_treatment mixed
_refine_ls_matrix_type full
_refine_ls_number_parameters 89
_refine_ls_number_reflns 1909
_refine_ls_number_restraints 2
_refine_ls_R_factor_all 0.0686
_refine_ls_R_factor_gt 0.0638
_refine_ls_shift/su_max 0.000065
_refine_ls_structure_factor_coef Fsqd
_refine_ls_weighting_details
;
 Method= Modified Sheldrick
 w=1/[\s^2^(Fo^2^) + ( 0.06P)^2^ + 0.75P]
 ,where P=(max(Fo^2^,0) + 2Fc^2^)/3
;
_refine_ls_weighting_scheme calc
_refine_ls_wR_factor_all 0.1525
_refine_ls_wR_factor_gt 0.1496
_refine_ls_wR_factor_ref 0.1525
_reflns_number_gt 1761
_reflns_number_total 1909
_reflns_threshold_expression I>2.0\s(I)
_cod_data_source_file ws5073.cif
_cod_data_source_block BTMambient
_cod_depositor_comments
;
The following automatic conversions were performed:
'_symmetry_cell_setting' value 'Orthorhombic' changed to 'orthorhombic'
according to '/home/saulius/struct/CIF-dictionaries/cif_core.dic'
dictionary named 'cif_core.dic' version 2.4.1 from 2010-06-29.

Automatic conversion script
Id: cif_fix_enum 1527 2010-12-29 10:47:43Z saulius 

The following automatic conversions were performed:

'_symmetry_cell_setting' value 'Orthorhombic' changed to
'orthorhombic' according to
/home/saulius/struct/CIF-dictionaries/cif_core.dic dictionary named
'cif_core.dic' version 2.4.1 from 2010-06-29.

Automatic conversion script
Id: cif_fix_values 1715 2011-07-08 13:25:40Z adriana 
;
_cod_original_sg_symbol_H-M 'P b c a '
_cod_original_formula_sum 'C5 H13 N1 O3'
_cod_database_code 2104639
_cod_database_fobs_code 2104639

loop_
_symmetry_equiv_pos_as_xyz
x,y,z
-x,-y,-z
-x+1/2,y+1/2,z
x+1/2,-y+1/2,-z
x,-y+1/2,z+1/2
-x,y+1/2,-z+1/2
-x+1/2,-y,z+1/2
x+1/2,y,-z+1/2

loop_
_atom_site_type_symbol
_atom_site_label
_atom_site_fract_x
_atom_site_fract_y
_atom_site_fract_z
_atom_site_U_iso_or_equiv
_atom_site_adp_type
_atom_site_occupancy
_atom_site_disorder_assembly
_atom_site_disorder_group
N N1 0.22685(13) 0.30817(10) 0.11253(9) 0.0296 Uani 1.0000 . .
O O1 0.05339(15) 0.12099(13) 0.30285(10) 0.0528 Uani 1.0000 . .
O O2 -0.01001(14) 0.15653(13) 0.14235(10) 0.0518 Uani 1.0000 . .
O O3 0.28367(17) -0.01535(13) 0.36710(12) 0.0563 Uani 1.0000 . .
C C1 0.1102(2) 0.39253(15) 0.09233(16) 0.0495 Uani 1.0000 . .
C C2 0.2433(2) 0.22622(16) 0.02473(13) 0.0469 Uani 1.0000 . .
C C3 0.3621(2) 0.37462(17) 0.12379(14) 0.0481 Uani 1.0000 . .
C C4 0.20116(15) 0.24335(14) 0.21090(11) 0.0332 Uani 1.0000 . .
C C5 0.06880(16) 0.16697(13) 0.21758(12) 0.0350 Uani 1.0000 . .
H H1 0.0205 0.3505 0.0870 0.0594 Uiso 1.0000 . .
H H2 0.1288 0.4338 0.0282 0.0594 Uiso 1.0000 . .
H H3 0.1049 0.4487 0.1486 0.0594 Uiso 1.0000 . .
H H4 0.1571 0.1798 0.0173 0.0562 Uiso 1.0000 . .
H H5 0.3236 0.1745 0.0374 0.0562 Uiso 1.0000 . .
H H6 0.2598 0.2706 -0.0381 0.0562 Uiso 1.0000 . .
H H7 0.3538 0.4293 0.1809 0.0577 Uiso 1.0000 . .
H H8 0.3813 0.4177 0.0606 0.0577 Uiso 1.0000 . .
H H9 0.4396 0.3203 0.1372 0.0577 Uiso 1.0000 . .
H H10 0.2838 0.1924 0.2228 0.0399 Uiso 1.0000 . .
H H11 0.1950 0.3018 0.2663 0.0399 Uiso 1.0000 . .
H H12 0.213(2) 0.025(2) 0.351(2) 0.076(6) Uiso 1.0000 . .
H H13 0.351(2) 0.031(2) 0.358(2) 0.076(6) Uiso 1.0000 . .

loop_
_atom_site_aniso_label
_atom_site_aniso_U_11
_atom_site_aniso_U_22
_atom_site_aniso_U_33
_atom_site_aniso_U_12
_atom_site_aniso_U_13
_atom_site_aniso_U_23
N1 0.0342(6) 0.0269(6) 0.0279(6) -0.0008(5) 0.0020(4) 0.0007(4)
O1 0.0489(7) 0.0575(8) 0.0521(8) -0.0079(6) 0.0096(6) 0.0203(6)
O2 0.0399(7) 0.0602(9) 0.0553(8) -0.0138(6) -0.0060(6) 0.0056(6)
O3 0.0674(10) 0.0415(7) 0.0601(9) -0.0085(6) -0.0061(7) 0.0082(6)
C1 0.0532(10) 0.0379(9) 0.0573(11) 0.0140(8) 0.0043(8) 0.0126(8)
C2 0.0631(11) 0.0411(9) 0.0364(8) -0.0042(8) 0.0153(8) -0.0094(7)
C3 0.0484(10) 0.0505(10) 0.0454(9) -0.0211(8) 0.0020(7) 0.0062(8)
C4 0.0336(7) 0.0366(7) 0.0295(7) -0.0043(6) -0.0007(5) 0.0058(6)
C5 0.0303(7) 0.0311(7) 0.0435(8) 0.0018(6) 0.0068(6) 0.0024(6)

loop_
_atom_type_symbol
_atom_type_scat_dispersion_real
_atom_type_scat_dispersion_imag
_atom_type_scat_source
C 0.0033 0.0016 'International Tables Vol C 4.2.6.8 and 6.1.1.4'
H 0.0000 0.0000 'International Tables Vol C 4.2.6.8 and 6.1.1.4'
N 0.0061 0.0033 'International Tables Vol C 4.2.6.8 and 6.1.1.4'
O 0.0106 0.0060 'International Tables Vol C 4.2.6.8 and 6.1.1.4'

loop_
_geom_angle_atom_site_label_1
_geom_angle_atom_site_label_2
_geom_angle_atom_site_label_3
_geom_angle_site_symmetry_1
_geom_angle_site_symmetry_2
_geom_angle_site_symmetry_3
_geom_angle
_geom_angle_publ_flag
C1 N1 C2 . . . 110.52(14) yes
C1 N1 C3 . . . 108.57(14) yes
C2 N1 C3 . . . 107.95(13) yes
C1 N1 C4 . . . 110.66(12) yes
C2 N1 C4 . . . 111.19(12) yes
C3 N1 C4 . . . 107.83(12) yes
H12 O3 H13 . . . 103(3) no
N1 C1 H1 . . . 109.5 no
N1 C1 H2 . . . 109.5 no
H1 C1 H2 . . . 109.5 no
N1 C1 H3 . . . 109.5 no
H1 C1 H3 . . . 109.5 no
H2 C1 H3 . . . 109.5 no
N1 C2 H4 . . . 109.5 no
N1 C2 H5 . . . 109.5 no
H4 C2 H5 . . . 109.5 no
N1 C2 H6 . . . 109.5 no
H4 C2 H6 . . . 109.5 no
H5 C2 H6 . . . 109.5 no
N1 C3 H7 . . . 109.5 no
N1 C3 H8 . . . 109.5 no
H7 C3 H8 . . . 109.5 no
N1 C3 H9 . . . 109.5 no
H7 C3 H9 . . . 109.5 no
H8 C3 H9 . . . 109.5 no
N1 C4 C5 . . . 117.64(12) yes
N1 C4 H10 . . . 107.4 no
C5 C4 H10 . . . 107.4 no
N1 C4 H11 . . . 107.4 no
C5 C4 H11 . . . 107.4 no
H10 C4 H11 . . . 109.5 no
C4 C5 O1 . . . 113.00(14) yes
C4 C5 O2 . . . 120.14(14) yes
O1 C5 O2 . . . 126.86(15) yes

loop_
_geom_bond_atom_site_label_1
_geom_bond_atom_site_label_2
_geom_bond_site_symmetry_1
_geom_bond_site_symmetry_2
_geom_bond_distance
_geom_bond_publ_flag
N1 C1 . . 1.493(2) yes
N1 C2 . . 1.494(2) yes
N1 C3 . . 1.499(2) yes
N1 C4 . . 1.5067(18) yes
O1 C5 . . 1.2429(19) yes
O2 C5 . . 1.241(2) yes
O3 H12 . . 0.844(9) no
O3 H13 . . 0.838(9) no
C1 H1 . . 0.980 no
C1 H2 . . 0.980 no
C1 H3 . . 0.980 no
C2 H4 . . 0.980 no
C2 H5 . . 0.980 no
C2 H6 . . 0.980 no
C3 H7 . . 0.980 no
C3 H8 . . 0.980 no
C3 H9 . . 0.980 no
C4 C5 . . 1.533(2) yes
C4 H10 . . 0.990 no
C4 H11 . . 0.990 no

loop_
_cod_related_entry_id
_cod_related_entry_database
_cod_related_entry_code
1 ChemSpider 75635
